data_2215289
loop_
_publ_author_name
'Xia, H.-T.'
'Liu, Y.-F.'
'Wang, D.-Q.'
'Gao, W.'

_publ_section_title
;
 1,3-Dibenzyl-2-phenylperhydropyrimidine
;
_journal_coeditor_code WN2159
_journal_issue 9
_journal_name_full 'Acta Crystallographica Section E'
_journal_page_first o3665
_journal_page_last o3665
_journal_paper_doi 10.1107/S1600536807036859
_journal_volume 63
_journal_year 2007
_chemical_formula_iupac 'C24 H26 N2'
_chemical_formula_moiety 'C24 H26 N2'
_chemical_formula_sum 'C24 H26 N2'
_chemical_formula_weight 342.47
_chemical_name_systematic
;
1,3-Dibenzyl-2-phenylperhydropyrimidine
;
_space_group_IT_number 14
_symmetry_cell_setting monoclinic
_symmetry_space_group_name_Hall '-P 2yn'
_symmetry_space_group_name_H-M 'P 1 21/n 1'
_atom_sites_solution_hydrogens geom
_atom_sites_solution_primary direct
_atom_sites_solution_secondary difmap
_audit_creation_method SHELXL-97
_cell_angle_alpha 90.00
_cell_angle_beta 98.304(2)
_cell_angle_gamma 90.00
_cell_formula_units_Z 4
_cell_length_a 6.0912(11)
_cell_length_b 16.900(2)
_cell_length_c 19.621(3)
_cell_measurement_reflns_used 926
_cell_measurement_temperature 298(2)
_cell_measurement_theta_max 18.639
_cell_measurement_theta_min 2.407
_cell_volume 1998.6(5)
_computing_cell_refinement <i>SMART</i>
_computing_data_collection '<i>SMART</i> (Siemens, 1996)'
_computing_data_reduction 'SAINT (Siemens, 1996)'
_computing_molecular_graphics 'SHELXTL (Sheldrick, 1997b)'
_computing_publication_material SHELXTL
_computing_structure_refinement 'SHELXL97 (Sheldrick, 1997a)'
_computing_structure_solution 'SHELXS97 (Sheldrick, 1997a)'
_diffrn_ambient_temperature 298(2)
_diffrn_measured_fraction_theta_full 0.996
_diffrn_measured_fraction_theta_max 0.996
_diffrn_measurement_device_type 'Bruker SMART CCD area-detector'
_diffrn_measurement_method '\f and \w'
_diffrn_radiation_monochromator graphite
_diffrn_radiation_source 'fine-focus sealed tube'
_diffrn_radiation_type MoK\a
_diffrn_radiation_wavelength 0.71073
_diffrn_reflns_av_R_equivalents 0.0730
_diffrn_reflns_av_sigmaI/netI 0.1119
_diffrn_reflns_limit_h_max 6
_diffrn_reflns_limit_h_min -7
_diffrn_reflns_limit_k_max 17
_diffrn_reflns_limit_k_min -20
_diffrn_reflns_limit_l_max 23
_diffrn_reflns_limit_l_min -23
_diffrn_reflns_number 9972
_diffrn_reflns_theta_full 25.01
_diffrn_reflns_theta_max 25.01
_diffrn_reflns_theta_min 1.60
_diffrn_standards_decay_% 0
_diffrn_standards_interval_count 0
_diffrn_standards_interval_time 0
_diffrn_standards_number 0
_exptl_absorpt_coefficient_mu 0.066
_exptl_absorpt_correction_T_max 0.9901
_exptl_absorpt_correction_T_min 0.9772
_exptl_absorpt_correction_type multi-scan
_exptl_absorpt_process_details '(SADABS; Sheldrick, 1996)'
_exptl_crystal_colour colorless
_exptl_crystal_density_diffrn 1.138
_exptl_crystal_density_method 'not measured'
_exptl_crystal_description block
_exptl_crystal_F_000 736
_exptl_crystal_size_max 0.35
_exptl_crystal_size_mid 0.17
_exptl_crystal_size_min 0.15
_refine_diff_density_max 0.126
_refine_diff_density_min -0.138
_refine_ls_extinction_method none
_refine_ls_goodness_of_fit_ref 0.753
_refine_ls_hydrogen_treatment constr
_refine_ls_matrix_type full
_refine_ls_number_parameters 235
_refine_ls_number_reflns 3522
_refine_ls_number_restraints 0
_refine_ls_restrained_S_all 0.753
_refine_ls_R_factor_all 0.1466
_refine_ls_R_factor_gt 0.0445
_refine_ls_shift/su_max 0.000
_refine_ls_shift/su_mean 0.000
_refine_ls_structure_factor_coef Fsqd
_refine_ls_weighting_details 'calc w=1/[\s^2^(Fo^2^)+(0.0279P)^2^] where P=(Fo^2^+2Fc^2^)/3'
_refine_ls_weighting_scheme calc
_refine_ls_wR_factor_gt 0.0757
_refine_ls_wR_factor_ref 0.0943
_reflns_number_gt 1341
_reflns_number_total 3522
_reflns_threshold_expression I>2\s(I)
_cod_data_source_file wn2159.cif
_cod_data_source_block I
_cod_original_cell_volume 1998.7(5)
_cod_original_sg_symbol_H-M 'P 21/n'
_cod_database_code 2215289
_cod_database_fobs_code 2215289

loop_
_symmetry_equiv_pos_as_xyz
'x, y, z'
'-x+1/2, y+1/2, -z+1/2'
'-x, -y, -z'
'x-1/2, -y-1/2, z-1/2'

loop_
_atom_site_type_symbol
_atom_site_label
_atom_site_fract_x
_atom_site_fract_y
_atom_site_fract_z
_atom_site_U_iso_or_equiv
_atom_site_adp_type
_atom_site_calc_flag
_atom_site_refinement_flags
_atom_site_occupancy
N N1 0.7318(3) 0.85935(10) 0.06611(9) 0.0516(5) Uani d . 1
N N2 0.7249(3) 0.88698(10) 0.18657(9) 0.0521(6) Uani d . 1
C C1 0.8029(4) 0.94061(13) 0.05542(11) 0.0692(8) Uani d . 1
H H1A 0.6737 0.9739 0.0427 0.083 Uiso calc R 1
H H1B 0.8911 0.9418 0.0181 0.083 Uiso calc R 1
C C2 0.9374(5) 0.97215(13) 0.11995(12) 0.0740(9) Uani d . 1
H H2A 1.0714 0.9410 0.1314 0.089 Uiso calc R 1
H H2B 0.9799 1.0265 0.1129 0.089 Uiso calc R 1
C C3 0.8003(4) 0.96792(13) 0.17753(12) 0.0671(8) Uani d . 1
H H3A 0.8878 0.9860 0.2199 0.080 Uiso calc R 1
H H3B 0.6728 1.0026 0.1674 0.080 Uiso calc R 1
C C4 0.5999(4) 0.85434(12) 0.12315(11) 0.0517(7) Uani d . 1
H H4 0.4616 0.8841 0.1112 0.062 Uiso calc R 1
C C5 0.5463(5) 0.76804(13) 0.13427(11) 0.0473(6) Uani d . 1
C C6 0.7146(4) 0.71554(14) 0.15560(11) 0.0591(7) Uani d . 1
H H6 0.8593 0.7341 0.1661 0.071 Uiso calc R 1
C C7 0.6732(5) 0.63590(15) 0.16175(12) 0.0708(8) Uani d . 1
H H7 0.7893 0.6012 0.1759 0.085 Uiso calc R 1
C C8 0.4605(6) 0.60803(16) 0.14691(13) 0.0718(9) Uani d . 1
H H8 0.4320 0.5543 0.1506 0.086 Uiso calc R 1
C C9 0.2902(5) 0.65937(17) 0.12665(12) 0.0683(8) Uani d . 1
H H9 0.1459 0.6404 0.1164 0.082 Uiso calc R 1
C C10 0.3317(5) 0.73931(15) 0.12132(10) 0.0583(7) Uani d . 1
H H10 0.2144 0.7741 0.1089 0.070 Uiso calc R 1
C C11 0.6008(4) 0.83060(13) 0.00211(11) 0.0606(8) Uani d . 1
H H11A 0.4752 0.8657 -0.0100 0.073 Uiso calc R 1
H H11B 0.5428 0.7786 0.0106 0.073 Uiso calc R 1
C C12 0.7262(5) 0.82518(13) -0.05768(12) 0.0519(7) Uani d . 1
C C13 0.9340(5) 0.79109(14) -0.05116(13) 0.0653(8) Uani d . 1
H H13 1.0002 0.7736 -0.0081 0.078 Uiso calc R 1
C C14 1.0453(5) 0.78237(14) -0.10665(17) 0.0744(9) Uani d . 1
H H14 1.1846 0.7588 -0.1011 0.089 Uiso calc R 1
C C15 0.9499(6) 0.80870(16) -0.17072(16) 0.0817(10) Uani d . 1
H H15 1.0253 0.8038 -0.2085 0.098 Uiso calc R 1
C C16 0.7445(6) 0.84185(16) -0.17795(14) 0.0802(10) Uani d . 1
H H16 0.6784 0.8590 -0.2211 0.096 Uiso calc R 1
C C17 0.6333(5) 0.85023(13) -0.12196(13) 0.0648(8) Uani d . 1
H H17 0.4931 0.8732 -0.1278 0.078 Uiso calc R 1
C C18 0.5896(4) 0.88619(13) 0.24232(11) 0.0629(8) Uani d . 1
H H18A 0.5094 0.8365 0.2408 0.075 Uiso calc R 1
H H18B 0.4810 0.9284 0.2345 0.075 Uiso calc R 1
C C19 0.7200(5) 0.89608(13) 0.31294(12) 0.0546(7) Uani d . 1
C C20 0.9327(5) 0.86625(13) 0.32864(14) 0.0680(8) Uani d . 1
H H20 1.0010 0.8428 0.2943 0.082 Uiso calc R 1
C C21 1.0450(5) 0.87117(16) 0.39527(18) 0.0851(10) Uani d . 1
H H21 1.1887 0.8516 0.4054 0.102 Uiso calc R 1
C C22 0.9438(7) 0.9048(2) 0.44608(17) 0.0984(13) Uani d . 1
H H22 1.0182 0.9071 0.4909 0.118 Uiso calc R 1
C C23 0.7348(7) 0.93502(17) 0.43139(16) 0.0968(11) Uani d . 1
H H23 0.6671 0.9583 0.4660 0.116 Uiso calc R 1
C C24 0.6234(5) 0.93087(14) 0.36457(14) 0.0732(9) Uani d . 1
H H24 0.4814 0.9519 0.3546 0.088 Uiso calc R 1

loop_
_atom_site_aniso_label
_atom_site_aniso_U_11
_atom_site_aniso_U_22
_atom_site_aniso_U_33
_atom_site_aniso_U_12
_atom_site_aniso_U_13
_atom_site_aniso_U_23
N1 0.0641(16) 0.0516(12) 0.0404(12) -0.0082(11) 0.0117(11) -0.0015(9)
N2 0.0646(16) 0.0502(13) 0.0428(12) -0.0040(11) 0.0117(12) -0.0028(9)
C1 0.093(2) 0.0613(17) 0.0557(17) -0.0117(16) 0.0182(16) 0.0004(13)
C2 0.104(3) 0.0551(17) 0.0645(18) -0.0254(16) 0.0181(18) -0.0069(13)
C3 0.090(2) 0.0521(17) 0.0596(18) -0.0055(15) 0.0115(17) -0.0064(13)
C4 0.056(2) 0.0507(15) 0.0484(16) 0.0031(13) 0.0064(14) 0.0011(12)
C5 0.0499(19) 0.0489(16) 0.0443(15) -0.0022(15) 0.0106(13) -0.0009(11)
C6 0.056(2) 0.0550(18) 0.0674(18) -0.0019(16) 0.0131(15) 0.0020(13)
C7 0.073(3) 0.0581(19) 0.083(2) 0.0035(17) 0.0167(17) 0.0032(15)
C8 0.099(3) 0.0528(18) 0.0680(19) -0.010(2) 0.0271(18) -0.0052(14)
C9 0.069(2) 0.075(2) 0.0628(19) -0.0212(18) 0.0157(16) -0.0071(15)
C10 0.058(2) 0.0631(19) 0.0537(16) 0.0000(16) 0.0094(14) 0.0011(13)
C11 0.066(2) 0.0688(17) 0.0466(16) -0.0071(14) 0.0057(15) -0.0015(13)
C12 0.059(2) 0.0531(15) 0.0438(17) -0.0041(14) 0.0073(15) -0.0037(12)
C13 0.073(3) 0.0735(19) 0.0478(18) -0.0067(17) 0.0042(17) -0.0040(13)
C14 0.072(2) 0.0720(19) 0.080(2) -0.0004(16) 0.014(2) -0.0170(17)
C15 0.106(3) 0.081(2) 0.065(2) -0.024(2) 0.035(2) -0.0200(17)
C16 0.103(3) 0.090(2) 0.0460(19) -0.008(2) 0.007(2) 0.0081(15)
C17 0.077(2) 0.0652(18) 0.0518(18) -0.0026(15) 0.0084(17) 0.0077(14)
C18 0.072(2) 0.0606(16) 0.0574(18) 0.0007(14) 0.0125(16) -0.0042(13)
C19 0.071(2) 0.0518(15) 0.0434(17) -0.0032(15) 0.0146(16) -0.0002(13)
C20 0.080(3) 0.0595(17) 0.065(2) 0.0001(17) 0.0114(17) 0.0063(14)
C21 0.090(3) 0.076(2) 0.083(2) -0.0110(18) -0.009(2) 0.0248(18)
C22 0.131(4) 0.101(3) 0.060(2) -0.036(3) 0.003(3) 0.0060(19)
C23 0.128(4) 0.102(3) 0.065(3) -0.021(2) 0.033(2) -0.0185(19)
C24 0.089(3) 0.0736(19) 0.0603(19) -0.0089(16) 0.0198(18) -0.0079(15)

loop_
_atom_type_symbol
_atom_type_description
_atom_type_scat_dispersion_real
_atom_type_scat_dispersion_imag
_atom_type_scat_source
C C 0.0033 0.0016 'International Tables Vol C Tables 4.2.6.8 and 6.1.1.4'
H H 0.0000 0.0000 'International Tables Vol C Tables 4.2.6.8 and 6.1.1.4'
N N 0.0061 0.0033 'International Tables Vol C Tables 4.2.6.8 and 6.1.1.4'

loop_
_geom_angle_atom_site_label_1
_geom_angle_atom_site_label_2
_geom_angle_atom_site_label_3
_geom_angle
C1 N1 C11 108.85(17)
C1 N1 C4 111.60(18)
C11 N1 C4 110.00(19)
C18 N2 C3 108.68(18)
C18 N2 C4 110.6(2)
C3 N2 C4 112.45(17)
N1 C1 C2 110.40(18)
N1 C1 H1A 109.6
C2 C1 H1A 109.6
N1 C1 H1B 109.6
C2 C1 H1B 109.6
H1A C1 H1B 108.1
C3 C2 C1 108.8(2)
C3 C2 H2A 109.9
C1 C2 H2A 109.9
C3 C2 H2B 109.9
C1 C2 H2B 109.9
H2A C2 H2B 108.3
N2 C3 C2 110.77(19)
N2 C3 H3A 109.5
C2 C3 H3A 109.5
N2 C3 H3B 109.5
C2 C3 H3B 109.5
H3A C3 H3B 108.1
N2 C4 N1 110.4(2)
N2 C4 C5 109.58(17)
N1 C4 C5 108.50(18)
N2 C4 H4 109.4
N1 C4 H4 109.4
C5 C4 H4 109.4
C6 C5 C10 118.2(2)
C6 C5 C4 119.8(2)
C10 C5 C4 121.9(2)
C5 C6 C7 121.3(2)
C5 C6 H6 119.4
C7 C6 H6 119.4
C8 C7 C6 119.8(3)
C8 C7 H7 120.1
C6 C7 H7 120.1
C9 C8 C7 119.9(3)
C9 C8 H8 120.1
C7 C8 H8 120.1
C8 C9 C10 120.3(3)
C8 C9 H9 119.9
C10 C9 H9 119.9
C9 C10 C5 120.5(2)
C9 C10 H10 119.7
C5 C10 H10 119.7
N1 C11 C12 114.5(2)
N1 C11 H11A 108.6
C12 C11 H11A 108.6
N1 C11 H11B 108.6
C12 C11 H11B 108.6
H11A C11 H11B 107.6
C17 C12 C13 117.7(3)
C17 C12 C11 120.9(3)
C13 C12 C11 121.3(2)
C14 C13 C12 121.6(3)
C14 C13 H13 119.2
C12 C13 H13 119.2
C13 C14 C15 119.8(3)
C13 C14 H14 120.1
C15 C14 H14 120.1
C16 C15 C14 119.2(3)
C16 C15 H15 120.4
C14 C15 H15 120.4
C15 C16 C17 120.7(3)
C15 C16 H16 119.7
C17 C16 H16 119.7
C12 C17 C16 121.0(3)
C12 C17 H17 119.5
C16 C17 H17 119.5
N2 C18 C19 114.1(2)
N2 C18 H18A 108.7
C19 C18 H18A 108.7
N2 C18 H18B 108.7
C19 C18 H18B 108.7
H18A C18 H18B 107.6
C24 C19 C20 118.6(3)
C24 C19 C18 120.1(3)
C20 C19 C18 121.2(2)
C19 C20 C21 120.4(3)
C19 C20 H20 119.8
C21 C20 H20 119.8
C22 C21 C20 119.9(3)
C22 C21 H21 120.0
C20 C21 H21 120.0
C23 C22 C21 120.4(3)
C23 C22 H22 119.8
C21 C22 H22 119.8
C22 C23 C24 119.7(3)
C22 C23 H23 120.2
C24 C23 H23 120.2
C19 C24 C23 121.0(3)
C19 C24 H24 119.5
C23 C24 H24 119.5

loop_
_geom_bond_atom_site_label_1
_geom_bond_atom_site_label_2
_geom_bond_distance
N1 C1 1.464(2)
N1 C11 1.470(2)
N1 C4 1.472(3)
N2 C18 1.462(3)
N2 C3 1.462(2)
N2 C4 1.469(2)
C1 C2 1.503(3)
C1 H1A 0.9700
C1 H1B 0.9700
C2 C3 1.501(3)
C2 H2A 0.9700
C2 H2B 0.9700
C3 H3A 0.9700
C3 H3B 0.9700
C4 C5 1.517(3)
C4 H4 0.9800
C5 C6 1.375(3)
C5 C10 1.383(3)
C6 C7 1.378(3)
C6 H6 0.9300
C7 C8 1.370(3)
C7 H7 0.9300
C8 C9 1.366(3)
C8 H8 0.9300
C9 C10 1.381(3)
C9 H9 0.9300
C10 H10 0.9300
C11 C12 1.492(3)
C11 H11A 0.9700
C11 H11B 0.9700
C12 C17 1.373(3)
C12 C13 1.380(3)
C13 C14 1.371(3)
C13 H13 0.9300
C14 C15 1.380(3)
C14 H14 0.9300
C15 C16 1.359(4)
C15 H15 0.9300
C16 C17 1.379(4)
C16 H16 0.9300
C17 H17 0.9300
C18 C19 1.504(3)
C18 H18A 0.9700
C18 H18B 0.9700
C19 C24 1.375(3)
C19 C20 1.383(3)
C20 C21 1.388(3)
C20 H20 0.9300
C21 C22 1.369(4)
C21 H21 0.9300
C22 C23 1.364(4)
C22 H22 0.9300
C23 C24 1.388(3)
C23 H23 0.9300
C24 H24 0.9300

loop_
_geom_hbond_atom_site_label_D
_geom_hbond_atom_site_label_H
_geom_hbond_atom_site_label_A
_geom_hbond_site_symmetry_A
_geom_hbond_distance_DH
_geom_hbond_distance_HA
_geom_hbond_distance_DA
_geom_hbond_angle_DHA
_geom_hbond_publ_flag
C14 H14 Cg1 4_675 0.93 2.85 3.55(3) 132 yes
C8 H8 Cg1 2_645 0.93 3.07 3.79(3) 136 yes
C21 H21 Cg2 4_676 0.93 3.00 3.63(4) 126 yes

loop_
_geom_torsion_atom_site_label_1
_geom_torsion_atom_site_label_2
_geom_torsion_atom_site_label_3
_geom_torsion_atom_site_label_4
_geom_torsion
C11 N1 C1 C2 179.9(2)
C4 N1 C1 C2 58.3(3)
N1 C1 C2 C3 -57.8(3)
C18 N2 C3 C2 -179.1(2)
C4 N2 C3 C2 -56.4(3)
C1 C2 C3 N2 56.7(3)
C18 N2 C4 N1 176.79(17)
C3 N2 C4 N1 55.1(2)
C18 N2 C4 C5 -63.7(2)
C3 N2 C4 C5 174.6(2)
C1 N1 C4 N2 -56.0(2)
C11 N1 C4 N2 -176.92(16)
C1 N1 C4 C5 -176.11(18)
C11 N1 C4 C5 63.0(2)
N2 C4 C5 C6 -56.2(3)
N1 C4 C5 C6 64.5(3)
N2 C4 C5 C10 126.1(2)
N1 C4 C5 C10 -113.3(2)
C10 C5 C6 C7 2.2(3)
C4 C5 C6 C7 -175.6(2)
C5 C6 C7 C8 -0.5(4)
C6 C7 C8 C9 -0.6(4)
C7 C8 C9 C10 -0.3(4)
C8 C9 C10 C5 2.1(4)
C6 C5 C10 C9 -3.0(3)
C4 C5 C10 C9 174.78(19)
C1 N1 C11 C12 63.4(3)
C4 N1 C11 C12 -173.99(19)
N1 C11 C12 C17 -137.0(2)
N1 C11 C12 C13 46.5(3)
C17 C12 C13 C14 0.1(4)
C11 C12 C13 C14 176.7(2)
C12 C13 C14 C15 0.6(4)
C13 C14 C15 C16 -1.1(4)
C14 C15 C16 C17 0.9(4)
C13 C12 C17 C16 -0.3(3)
C11 C12 C17 C16 -176.9(2)
C15 C16 C17 C12 -0.2(4)
C3 N2 C18 C19 -72.8(2)
C4 N2 C18 C19 163.38(17)
N2 C18 C19 C24 150.9(2)
N2 C18 C19 C20 -33.2(3)
C24 C19 C20 C21 0.3(4)
C18 C19 C20 C21 -175.6(2)
C19 C20 C21 C22 0.8(4)
C20 C21 C22 C23 -1.3(5)
C21 C22 C23 C24 0.6(5)
C20 C19 C24 C23 -1.0(4)
C18 C19 C24 C23 174.9(2)
C22 C23 C24 C19 0.6(4)

loop_
_cod_related_entry_id
_cod_related_entry_database
_cod_related_entry_code
1 ChemSpider 21123502
